data_8101778
loop_
_publ_author_name
'M. Chudik'
'A. Jegorov'
'H. Petrickova'
'B. Kratochvil'
'I. Cisarova'

_publ_section_title
;
Crystal structure of 3-benzoylmorphin-6-one-17-carboxamide ethanol 
solvate (1:0.333), C~24~H~20~N~2~O~5~ &#x00B7; 0.333 C~2~H~5~OH
;
_journal_issue 3
_journal_name_full 'Zeitschrift f\"ur Kristallographie - New Crystal Structures'
_journal_page_first 348
_journal_page_last 350
_journal_volume 220
_journal_year 2005
_chemical_formula_moiety 'C74 H66 N6 O16 '
_chemical_formula_sum 'C74 H66 N6 O16'
_chemical_formula_weight 1295.37
_chemical_name_systematic
; 
3-benzoylmorphin-6-one-17-carboxamide
;
_space_group_IT_number 19
_symmetry_cell_setting orthorhombic
_symmetry_space_group_name_Hall 'P 2ac 2ab'
_symmetry_space_group_name_H-M 'P 21 21 21'
_atom_sites_solution_hydrogens geom
_atom_sites_solution_primary direct
_audit_creation_date 05-27-02
_audit_creation_method CRYSTALS_ver_12-03-99
_cell_angle_alpha 90
_cell_angle_beta 90
_cell_angle_gamma 90
_cell_formula_units_Z 12
_cell_length_a 8.19600(10)
_cell_length_b 17.8300(4)
_cell_length_c 41.9080(10)
_cell_measurement_reflns_used 0
_cell_measurement_temperature 150
_cell_measurement_theta_max 0
_cell_measurement_theta_min 0
_cell_volume 6124.2(2)
_computing_cell_refinement Denzo/Scalepack
_computing_data_collection COLLECT
_computing_data_reduction Denzo/Scalepack
_computing_molecular_graphics CAMERON
_computing_publication_material CRYSTALS
_computing_structure_refinement CRYSTALS
_computing_structure_solution SHELXS-86
_diffrn_ambient_temperature 150
_diffrn_measured_fraction_theta_full 0.996
_diffrn_measured_fraction_theta_max 0.996
_diffrn_measurement_device_type 'Nonius KappaCCD'
_diffrn_measurement_method \f/\w
_diffrn_radiation_monochromator graphite
_diffrn_radiation_type 'Mo K\a'
_diffrn_radiation_wavelength 0.71073
_diffrn_reflns_av_R_equivalents 0.02
_diffrn_reflns_limit_h_max 9
_diffrn_reflns_limit_h_min -9
_diffrn_reflns_limit_k_max 20
_diffrn_reflns_limit_k_min -20
_diffrn_reflns_limit_l_max 48
_diffrn_reflns_limit_l_min -47
_diffrn_reflns_number 9658
_diffrn_reflns_theta_full 24.109
_diffrn_reflns_theta_max 24.109
_diffrn_reflns_theta_min 1.241
_diffrn_standards_decay_% 0.00
_diffrn_standards_interval_count 0
_diffrn_standards_interval_time 0
_diffrn_standards_number 0
_exptl_absorpt_coefficient_mu 0.100
_exptl_absorpt_correction_T_max 0.95
_exptl_absorpt_correction_T_min 0.99
_exptl_absorpt_correction_type none
_exptl_crystal_colour colorless
_exptl_crystal_density_diffrn 1.405
_exptl_crystal_description needle
_exptl_crystal_F_000 2720
_exptl_crystal_size_max 0.12
_exptl_crystal_size_mid 0.12
_exptl_crystal_size_min 0.50
_refine_diff_density_max 0.53
_refine_diff_density_min -0.50
_refine_ls_extinction_method None
_refine_ls_goodness_of_fit_ref 1.1470
_refine_ls_hydrogen_treatment mixed
_refine_ls_matrix_type full
_refine_ls_number_parameters 516
_refine_ls_number_restraints 0
_refine_ls_R_factor_all 0.0901
_refine_ls_R_factor_gt 0.0659
_refine_ls_shift/su_max 0.000260
_refine_ls_structure_factor_coef F
_refine_ls_weighting_details
;
 Method, part 1, Chebychev polynomial, [7,8] 
 [weight] = 1.0/[A~0~*T~0~(x)+A~1~*T~1~(x) ... +A~n-1~]*T~n-1~(x)] 
 where A~i~ are the Chebychev coefficients listed below and x= Fcalc/Fmax 
 Method = Robust Weighting [8] 
 W = [weight] * [1-(deltaF/6*sigmaF)^2^]^2^ 
 A~i~ are: 
 0.989 0.727 0.659 
;
_refine_ls_weighting_scheme calc
_refine_ls_wR_factor_all 0.0914
_refine_ls_wR_factor_gt 0.0731
_refine_ls_wR_factor_ref 0.0731
_reflns_limit_h_max 9
_reflns_limit_h_min 0
_reflns_limit_k_max 20
_reflns_limit_k_min 0
_reflns_limit_l_max 48
_reflns_limit_l_min 0
_reflns_number_gt 4158
_reflns_number_total 5489
_reflns_threshold_expression >2sigma(I)
_cod_data_source_file 1267-1531.cff
_cod_data_source_block global
_cod_depositor_comments
;
The following automatic conversions were performed:
'_symmetry_cell_setting' value 'Orthorhombic' changed to 'orthorhombic'
according to '/home/saulius/struct/CIF-dictionaries/cif_core.dic'
dictionary named 'cif_core.dic' version 2.4.1 from 2010-06-29.

Automatic conversion script
Id: cif_fix_enum 1555 2011-01-17 13:19:09Z saulius 

The following automatic conversions were performed:
'_atom_site_refinement_disorder_assembly' tag replaced with
'_atom_site_disorder_assembly'.

'_atom_site_refinement_disorder_group'
tag replaced with '_atom_site_disorder_group'.

Automatic conversion script
Id: cif_correct_tags 1440 2010-10-19 06:21:57Z saulius 
;
_cod_original_sg_symbol_H-M 'P 2(1) 2(1) 2(1)'
_cod_original_formula_sum 'C74 H66 N6 O16 '
_cod_database_code 8101778
_refine_ls_r_factor_ref 0.0659
_reflns_number_all 5451

loop_
_symmetry_equiv_pos_as_xyz
'x, y, z'
'x+1/2, -y+1/2, -z'
'-x, y+1/2, -z+1/2'
'-x+1/2, -y, z+1/2'

loop_
_atom_site_label
_atom_site_type_symbol
_atom_site_fract_x
_atom_site_fract_y
_atom_site_fract_z
_atom_site_U_iso_or_equiv
_atom_site_adp_type
_atom_site_occupancy
_atom_site_symmetry_multiplicity
_atom_site_Wyckoff_symbol
_atom_site_refinement_flags_posn
_atom_site_refinement_flags_adp
_atom_site_refinement_flags_occupancy
_atom_site_disorder_assembly
_atom_site_disorder_group
_atom_site_attached_hydrogens
O1 O 0.2358(7) 0.1213(3) -0.95730(12) 0.0584 Uani 1 2 a . . . . . .
O2 O -0.0161(5) 0.0176(2) -0.93376(9) 0.0360 Uani 1 2 a . . . . . .
O3 O -0.0982(6) -0.1207(3) -0.96823(9) 0.0471 Uani 1 2 a . . . . . .
O4 O 0.2440(14) 0.2276(4) -0.93017(14) 0.1136 Uani 1 2 a . . . . . .
O5 O 0.2449(5) -0.1496(2) -0.78506(9) 0.0304 Uani 1 2 a . . . . . .
O6 O 0.3528(8) -0.4863(4) -0.73437(14) 0.0741 Uani 1 2 a . . . . . .
O101 O -0.3657(5) -0.2688(2) -0.92626(8) 0.0282 Uani 1 2 a . . . . . .
O102 O -0.4833(4) -0.2481(2) -0.85892(8) 0.0254 Uani 1 2 a . . . . . .
O103 O -0.7701(5) -0.3264(2) -0.84220(11) 0.0408 Uani 1 2 a . . . . . .
O104 O -0.3565(5) -0.1518(2) -0.90599(8) 0.0323 Uani 1 2 a . . . . . .
O105 O 0.0767(5) -0.4097(2) -0.74352(10) 0.0364 Uani 1 2 a . . . . . .
O201 O -0.2423(5) -0.5578(3) -0.91549(10) 0.0418 Uani 1 2 a . . . . . .
O202 O -0.2400(5) -0.6591(2) -0.85703(9) 0.0348 Uani 1 2 a . . . . . .
O203 O -0.3210(6) -0.8145(3) -0.86789(13) 0.0564 Uani 1 2 a . . . . . .
O204 O -0.3547(6) -0.5123(3) -0.87044(10) 0.0425 Uani 1 2 a . . . . . .
O205 O 0.5415(5) -0.7395(3) -0.78390(10) 0.0404 Uani 1 2 a . . . . . .
N17 N 0.0867(6) -0.0865(2) -0.82103(10) 0.0246 Uani 1 2 a . . . . . .
N19 N 0.0907(7) -0.0542(3) -0.76680(12) 0.0352 Uani 1 2 a . . . . . .
N117 N -0.0704(6) -0.3280(3) -0.77405(10) 0.0286 Uani 1 2 a . . . . . .
N119 N 0.1820(7) -0.2955(3) -0.75353(14) 0.0375 Uani 1 2 a . . . . . .
N217 N 0.3109(6) -0.6795(3) -0.79965(12) 0.0386 Uani 1 2 a . . . . . .
N219 N 0.4841(8) -0.6285(3) -0.76093(13) 0.0399 Uani 1 2 a . . . . . .
C1 C 0.4289(7) 0.0314(3) -0.88799(14) 0.0325(13) Uiso 1 2 a . . . . . .
C2 C 0.3987(8) 0.0812(3) -0.91257(14) 0.0353(14) Uiso 1 2 a . . . . . .
C3 C 0.2524(8) 0.0808(4) -0.92925(14) 0.0355(14) Uiso 1 2 a . . . . . .
C4 C 0.1330(7) 0.0308(3) -0.91947(13) 0.0295(13) Uiso 1 2 a . . . . . .
C5 C -0.0753(7) -0.0528(3) -0.91946(12) 0.0268(12) Uiso 1 2 a . . . . . .
C6 C -0.0303(7) -0.1173(3) -0.94229(14) 0.0311(13) Uiso 1 2 a . . . . . .
C7 C 0.0864(7) -0.1734(3) -0.93213(14) 0.0310(13) Uiso 1 2 a . . . . . .
C8 C 0.1297(7) -0.1837(3) -0.90179(13) 0.0277(12) Uiso 1 2 a . . . . . .
C9 C 0.1768(7) -0.1260(3) -0.84693(12) 0.0253(12) Uiso 1 2 a . . . . . .
C10 C 0.3332(7) -0.0849(3) -0.85597(13) 0.0276(12) Uiso 1 2 a . . . . . .
C11 C 0.3075(6) -0.0197(3) -0.87836(12) 0.0250(12) Uiso 1 2 a . . . . . .
C12 C 0.1582(6) -0.0149(3) -0.89338(11) 0.0203(11) Uiso 1 2 a . . . . . .
C13 C 0.0074(7) -0.0594(3) -0.88685(12) 0.0240(12) Uiso 1 2 a . . . . . .
C14 C 0.0581(7) -0.1376(3) -0.87553(12) 0.0255(12) Uiso 1 2 a . . . . . .
C15 C -0.0974(7) -0.0253(3) -0.86006(12) 0.0251(12) Uiso 1 2 a . . . . . .
C16 C -0.0024(7) -0.0182(3) -0.82891(13) 0.0311(13) Uiso 1 2 a . . . . . .
C18 C 0.1474(7) -0.0988(3) -0.79122(12) 0.0260(12) Uiso 1 2 a . . . . . .
C20 C 0.2391(11) 0.1947(5) -0.95563(19) 0.057(2) Uiso 1 2 a . . . . . .
C21 C 0.2369(9) 0.2321(4) -0.98790(16) 0.0461(16) Uiso 1 2 a . . . . . .
C22 C 0.2322(16) 0.3084(7) -0.9873(3) 0.098(3) Uiso 1 2 a . . . . . .
C23 C 0.2365(15) 0.3477(7) -1.0183(3) 0.095(3) Uiso 1 2 a . . . . . .
C24 C 0.2503(11) 0.3101(5) -1.0441(2) 0.064(2) Uiso 1 2 a . . . . . .
C25 C 0.2558(17) 0.2365(7) -1.0438(3) 0.102(4) Uiso 1 2 a . . . . . .
C26 C 0.2557(14) 0.1983(7) -1.0151(3) 0.089(3) Uiso 1 2 a . . . . . .
C27 C 0.4131(13) -0.4650(6) -0.7033(2) 0.075(3) Uiso 1 2 a . . . . . .
C28 C 0.5694(10) -0.4268(5) -0.7028(2) 0.061(2) Uiso 1 2 a . . . . . .
C101 C -0.0864(7) -0.3849(3) -0.87805(13) 0.0289(13) Uiso 1 2 a . . . . . .
C102 C -0.1553(7) -0.3451(3) -0.90340(13) 0.0283(12) Uiso 1 2 a . . . . . .
C103 C -0.2886(7) -0.2974(3) -0.89912(12) 0.0238(12) Uiso 1 2 a . . . . . .
C104 C -0.3459(7) -0.2872(3) -0.86864(12) 0.0234(12) Uiso 1 2 a . . . . . .
C105 C -0.5168(7) -0.2745(3) -0.82630(13) 0.0279(12) Uiso 1 2 a . . . . . .
C106 C -0.6394(7) -0.3378(3) -0.82904(13) 0.0274(12) Uiso 1 2 a . . . . . .
C107 C -0.5995(8) -0.4112(4) -0.81626(14) 0.0358(14) Uiso 1 2 a . . . . . .
C108 C -0.4643(8) -0.4245(4) -0.79877(14) 0.0349(14) Uiso 1 2 a . . . . . .
C109 C -0.1697(7) -0.3908(3) -0.78657(13) 0.0277(12) Uiso 1 2 a . . . . . .
C110 C -0.1001(7) -0.4213(3) -0.81802(13) 0.0283(12) Uiso 1 2 a . . . . . .
C111 C -0.1462(7) -0.3748(3) -0.84682(12) 0.0243(12) Uiso 1 2 a . . . . . .
C112 C -0.2698(6) -0.3228(3) -0.84354(11) 0.0190(11) Uiso 1 2 a . . . . . .
C113 C -0.3505(6) -0.2993(3) -0.81296(12) 0.0208(11) Uiso 1 2 a . . . . . .
C114 C -0.3489(7) -0.3636(3) -0.78938(13) 0.0251(12) Uiso 1 2 a . . . . . .
C115 C -0.2550(7) -0.2335(3) -0.79778(13) 0.0293(13) Uiso 1 2 a . . . . . .
C116 C -0.0805(7) -0.2550(3) -0.79063(13) 0.0272(12) Uiso 1 2 a . . . . . .
C118 C 0.0650(7) -0.3461(3) -0.75652(12) 0.0267(12) Uiso 1 2 a . . . . . .
C120 C -0.3993(7) -0.1937(3) -0.92667(13) 0.0272(12) Uiso 1 2 a . . . . . .
C121 C -0.4955(7) -0.1726(3) -0.95558(13) 0.0264(12) Uiso 1 2 a . . . . . .
C122 C -0.5405(8) -0.0979(3) -0.95846(14) 0.0328(13) Uiso 1 2 a . . . . . .
C123 C -0.6347(8) -0.0755(4) -0.98397(15) 0.0409(15) Uiso 1 2 a . . . . . .
C124 C -0.6839(8) -0.1270(4) -1.00684(15) 0.0371(15) Uiso 1 2 a . . . . . .
C125 C -0.6370(7) -0.2011(3) -1.00443(13) 0.0307(13) Uiso 1 2 a . . . . . .
C126 C -0.5430(7) -0.2256(3) -0.97845(13) 0.0310(13) Uiso 1 2 a . . . . . .
C201 C 0.1912(8) -0.5990(4) -0.90126(15) 0.0385(15) Uiso 1 2 a . . . . . .
C202 C 0.0460(8) -0.5692(4) -0.91342(15) 0.0401(15) Uiso 1 2 a . . . . . .
C203 C -0.1053(7) -0.5853(3) -0.89960(14) 0.0326(13) Uiso 1 2 a . . . . . .
C204 C -0.1075(7) -0.6295(3) -0.87257(13) 0.0301(13) Uiso 1 2 a . . . . . .
C205 C -0.1741(8) -0.7223(3) -0.83840(15) 0.0348(14) Uiso 1 2 a . . . . . .
C206 C -0.1880(8) -0.7910(4) -0.86001(14) 0.0353(14) Uiso 1 2 a . . . . . .
C207 C -0.0376(8) -0.8273(4) -0.87041(15) 0.0371(14) Uiso 1 2 a . . . . . .
C208 C 0.1073(9) -0.8162(4) -0.85664(15) 0.0400(15) Uiso 1 2 a . . . . . .
C209 C 0.2990(8) -0.7267(4) -0.82854(14) 0.0361(14) Uiso 1 2 a . . . . . .
C210 C 0.3358(8) -0.6816(4) -0.85946(14) 0.0360(14) Uiso 1 2 a . . . . . .
C211 C 0.1889(7) -0.6425(3) -0.87354(14) 0.0319(13) Uiso 1 2 a . . . . . .
C212 C 0.0383(7) -0.6536(3) -0.85988(13) 0.0274(12) Uiso 1 2 a . . . . . .
C213 C 0.0026(7) -0.7000(3) -0.83061(13) 0.0310(13) Uiso 1 2 a . . . . . .
C214 C 0.1288(8) -0.7638(4) -0.82905(14) 0.0364(14) Uiso 1 2 a . . . . . .
C215 C 0.0178(7) -0.6511(3) -0.80058(14) 0.0320(13) Uiso 1 2 a . . . . . .
C216 C 0.1894(7) -0.6201(3) -0.79653(15) 0.0348(14) Uiso 1 2 a . . . . . .
C218 C 0.4509(7) -0.6849(3) -0.78163(14) 0.0317(13) Uiso 1 2 a . . . . . .
C220 C -0.3565(8) -0.5191(4) -0.89862(15) 0.0377(15) Uiso 1 2 a . . . . . .
C221 C -0.4797(8) -0.4839(4) -0.92068(15) 0.0402(15) Uiso 1 2 a . . . . . .
C222 C -0.4918(9) -0.5051(4) -0.95201(16) 0.0442(16) Uiso 1 2 a . . . . . .
C223 C -0.6052(10) -0.4706(4) -0.97156(18) 0.0522(18) Uiso 1 2 a . . . . . .
C224 C -0.7128(10) -0.4173(4) -0.95913(18) 0.0533(18) Uiso 1 2 a . . . . . .
C225 C -0.7013(10) -0.3966(5) -0.92792(19) 0.060(2) Uiso 1 2 a . . . . . .
C226 C -0.5840(8) -0.4312(4) -0.90843(16) 0.0417(15) Uiso 1 2 a . . . . . .
H1 H 0.142(10) -0.063(4) -0.7483(19) 0.0500 Uiso 1 2 a . . . . . .
H2 H 0.046(10) -0.010(5) -0.7695(17) 0.0500 Uiso 1 2 a . . . . . .
H3 H 0.253(11) -0.299(4) -0.7421(18) 0.0500 Uiso 1 2 a . . . . . .
H4 H 0.208(10) -0.256(5) -0.7618(18) 0.0500 Uiso 1 2 a . . . . . .
H5 H 0.429(10) -0.585(5) -0.7571(17) 0.0500 Uiso 1 2 a . . . . . .
H6 H 0.565(11) -0.634(4) -0.7502(18) 0.0500 Uiso 1 2 a . . . . . .
H7 H 0.279(10) -0.454(4) -0.7370(18) 0.0500 Uiso 1 2 a . . . . . .
H11 H 0.5367(7) 0.0319(3) -0.87682(14) 0.0378 Uiso 1 2 a R . . . . .
H21 H 0.4844(8) 0.1185(3) -0.91868(14) 0.0421 Uiso 1 2 a R . . . . .
H51 H -0.1963(7) -0.0543(3) -0.91649(12) 0.0307 Uiso 1 2 a R . . . . .
H71 H 0.1344(7) -0.2065(3) -0.94894(14) 0.0354 Uiso 1 2 a R . . . . .
H81 H 0.2136(7) -0.2226(3) -0.89660(13) 0.0347 Uiso 1 2 a R . . . . .
H91 H 0.2142(7) -0.1763(3) -0.83933(12) 0.0308 Uiso 1 2 a R . . . . .
H101 H 0.4079(7) -0.1215(3) -0.86662(13) 0.0332 Uiso 1 2 a R . . . . .
H102 H 0.3857(7) -0.0657(3) -0.83606(13) 0.0332 Uiso 1 2 a R . . . . .
H141 H -0.0392(7) -0.1673(3) -0.86865(12) 0.0310 Uiso 1 2 a R . . . . .
H151 H -0.1355(7) 0.0254(3) -0.86693(12) 0.0302 Uiso 1 2 a R . . . . .
H152 H -0.1939(7) -0.0586(3) -0.85639(12) 0.0302 Uiso 1 2 a R . . . . .
H161 H 0.0770(7) 0.0241(3) -0.83087(13) 0.0387 Uiso 1 2 a R . . . . .
H162 H -0.0813(7) -0.0072(3) -0.81131(13) 0.0387 Uiso 1 2 a R . . . . .
H221 H 0.2219(16) 0.3360(7) -0.9666(3) 0.1151 Uiso 1 2 a R . . . . .
H231 H 0.2353(15) 0.4038(7) -1.0190(3) 0.1097 Uiso 1 2 a R . . . . .
H241 H 0.2599(11) 0.3374(5) -1.0649(2) 0.0777 Uiso 1 2 a R . . . . .
H251 H 0.2480(17) 0.2078(7) -1.0642(3) 0.1276 Uiso 1 2 a R . . . . .
H261 H 0.2794(14) 0.1432(7) -1.0149(3) 0.1064 Uiso 1 2 a R . . . . .
H271 H 0.4226(13) -0.5120(6) -0.6904(2) 0.0925 Uiso 1 2 a R . . . . .
H272 H 0.3318(13) -0.4307(6) -0.6931(2) 0.0925 Uiso 1 2 a R . . . . .
H281 H 0.6020(10) -0.4149(5) -0.6804(2) 0.0751 Uiso 1 2 a R . . . . .
H282 H 0.6528(10) -0.4606(5) -0.7127(2) 0.0751 Uiso 1 2 a R . . . . .
H283 H 0.5619(10) -0.3794(5) -0.7154(2) 0.0751 Uiso 1 2 a R . . . . .
H1011 H 0.0051(7) -0.4208(3) -0.88202(13) 0.0354 Uiso 1 2 a R . . . . .
H1021 H -0.1091(7) -0.3513(3) -0.92532(13) 0.0334 Uiso 1 2 a R . . . . .
H1051 H -0.5644(7) -0.2358(3) -0.81177(13) 0.0334 Uiso 1 2 a R . . . . .
H1071 H -0.6737(8) -0.4542(4) -0.82113(14) 0.0426 Uiso 1 2 a R . . . . .
H1081 H -0.4404(8) -0.4768(4) -0.79161(14) 0.0437 Uiso 1 2 a R . . . . .
H1091 H -0.1693(7) -0.4345(3) -0.77160(13) 0.0337 Uiso 1 2 a R . . . . .
H1101 H -0.1402(7) -0.4737(3) -0.82126(13) 0.0360 Uiso 1 2 a R . . . . .
H1102 H 0.0216(7) -0.4215(3) -0.81624(13) 0.0360 Uiso 1 2 a R . . . . .
H1141 H -0.3885(7) -0.3463(3) -0.76804(13) 0.0300 Uiso 1 2 a R . . . . .
H1151 H -0.2548(7) -0.1904(3) -0.81309(13) 0.0349 Uiso 1 2 a R . . . . .
H1152 H -0.3104(7) -0.2180(3) -0.77757(13) 0.0349 Uiso 1 2 a R . . . . .
H1161 H -0.0177(7) -0.2579(3) -0.81104(13) 0.0347 Uiso 1 2 a R . . . . .
H1162 H -0.0319(7) -0.2155(3) -0.77662(13) 0.0347 Uiso 1 2 a R . . . . .
H1221 H -0.5034(8) -0.0604(3) -0.94227(14) 0.0389 Uiso 1 2 a R . . . . .
H1231 H -0.6694(8) -0.0219(4) -0.98592(15) 0.0494 Uiso 1 2 a R . . . . .
H1241 H -0.7528(8) -0.1108(4) -1.02527(15) 0.0444 Uiso 1 2 a R . . . . .
H1251 H -0.6706(7) -0.2375(3) -1.02135(13) 0.0349 Uiso 1 2 a R . . . . .
H1261 H -0.5103(7) -0.2795(3) -0.97651(13) 0.0366 Uiso 1 2 a R . . . . .
H2011 H 0.2972(8) -0.5895(4) -0.91237(15) 0.0467 Uiso 1 2 a R . . . . .
H2021 H 0.0501(8) -0.5353(4) -0.93242(15) 0.0478 Uiso 1 2 a R . . . . .
H2051 H -0.2322(8) -0.7343(3) -0.81805(15) 0.0429 Uiso 1 2 a R . . . . .
H2071 H -0.0444(8) -0.8622(4) -0.88904(15) 0.0453 Uiso 1 2 a R . . . . .
H2081 H 0.2045(9) -0.8440(4) -0.86493(15) 0.0464 Uiso 1 2 a R . . . . .
H2091 H 0.3850(8) -0.7664(4) -0.82794(14) 0.0434 Uiso 1 2 a R . . . . .
H2101 H 0.3800(8) -0.7167(4) -0.87592(14) 0.0445 Uiso 1 2 a R . . . . .
H2102 H 0.4197(8) -0.6427(4) -0.85435(14) 0.0445 Uiso 1 2 a R . . . . .
H2141 H 0.1121(8) -0.7950(4) -0.80948(14) 0.0451 Uiso 1 2 a R . . . . .
H2151 H -0.0604(7) -0.6082(3) -0.80240(14) 0.0399 Uiso 1 2 a R . . . . .
H2152 H -0.0105(7) -0.6820(3) -0.78145(14) 0.0399 Uiso 1 2 a R . . . . .
H2161 H 0.2102(7) -0.5816(3) -0.81339(15) 0.0415 Uiso 1 2 a R . . . . .
H2162 H 0.1999(7) -0.5964(3) -0.77499(15) 0.0415 Uiso 1 2 a R . . . . .
H2221 H -0.4200(9) -0.5458(4) -0.96048(16) 0.0543 Uiso 1 2 a R . . . . .
H2231 H -0.6092(10) -0.4833(4) -0.99479(18) 0.0621 Uiso 1 2 a R . . . . .
H2241 H -0.7973(10) -0.3940(4) -0.97319(18) 0.0653 Uiso 1 2 a R . . . . .
H2251 H -0.7778(10) -0.3582(5) -0.91903(19) 0.0699 Uiso 1 2 a R . . . . .
H2261 H -0.5746(8) -0.4167(4) -0.88545(16) 0.0498 Uiso 1 2 a R . . . . .

loop_
_atom_site_aniso_label
_atom_site_aniso_U_11
_atom_site_aniso_U_22
_atom_site_aniso_U_33
_atom_site_aniso_U_23
_atom_site_aniso_U_13
_atom_site_aniso_U_12
O1 0.066(3) 0.052(3) 0.058(3) 0.022(2) -0.012(3) -0.024(3)
O2 0.037(2) 0.038(2) 0.034(2) 0.0146(18) -0.0132(18) -0.012(2)
O3 0.052(3) 0.070(3) 0.0188(19) 0.003(2) -0.011(2) -0.002(3)
O4 0.227(10) 0.068(4) 0.045(3) 0.001(3) 0.013(5) 0.028(6)
O5 0.035(2) 0.029(2) 0.0271(19) -0.0004(17) -0.0055(17) 0.0007(19)
O6 0.068(4) 0.089(4) 0.065(4) -0.013(3) -0.026(3) 0.039(4)
O101 0.035(2) 0.032(2) 0.0177(17) -0.0006(16) -0.0051(16) -0.0005(18)
O102 0.0199(19) 0.036(2) 0.0204(17) 0.0030(16) 0.0018(15) 0.0072(17)
O103 0.022(2) 0.049(3) 0.051(3) 0.010(2) -0.008(2) -0.003(2)
O104 0.040(2) 0.033(2) 0.0242(19) 0.0005(17) -0.0025(18) -0.0095(19)
O105 0.036(2) 0.031(2) 0.043(2) 0.0171(18) -0.0099(19) 0.0010(19)
O201 0.038(2) 0.048(3) 0.039(2) 0.002(2) -0.008(2) 0.005(2)
O202 0.024(2) 0.045(2) 0.036(2) 0.010(2) -0.0024(18) -0.0023(19)
O203 0.036(3) 0.062(3) 0.071(3) -0.007(3) -0.006(2) -0.013(2)
O204 0.048(3) 0.048(3) 0.032(2) -0.0060(19) -0.006(2) 0.000(2)
O205 0.034(2) 0.052(3) 0.035(2) 0.002(2) -0.0077(19) 0.012(2)
N17 0.027(2) 0.027(2) 0.020(2) -0.0011(19) 0.0004(19) 0.002(2)
N19 0.051(3) 0.034(3) 0.021(2) 0.004(2) 0.002(2) 0.004(3)
N117 0.032(3) 0.030(3) 0.024(2) 0.0040(19) -0.007(2) -0.004(2)
N119 0.031(3) 0.040(3) 0.042(3) 0.006(3) -0.016(2) -0.003(3)
N217 0.031(3) 0.045(3) 0.039(3) -0.012(2) -0.008(2) 0.009(2)
N219 0.038(3) 0.043(3) 0.039(3) 0.005(3) -0.011(3) 0.003(3)

loop_
_atom_type_symbol
_atom_type_scat_dispersion_real
_atom_type_scat_dispersion_imag
_atom_type_scat_Cromer_Mann_a1
_atom_type_scat_Cromer_Mann_b1
_atom_type_scat_Cromer_Mann_a2
_atom_type_scat_Cromer_Mann_b2
_atom_type_scat_Cromer_Mann_a3
_atom_type_scat_Cromer_Mann_b3
_atom_type_scat_Cromer_Mann_a4
_atom_type_scat_Cromer_Mann_b4
_atom_type_scat_Cromer_Mann_c
_atom_type_scat_source
'C   ' 0.0033 0.0016 2.3100 20.8439 1.0200 10.2075 1.5886 0.5687 0.8650 51.6512 0.2156 International_Tables_Vol_IV_Table_2.2B
'H   ' 0.0000 0.0000 0.4930 10.5109 0.3229 26.1257 0.1402 3.1424 0.0408 57.7998 0.0030 International_Tables_Vol_IV_Table_2.2B
'N   ' 0.0061 0.0033 12.2126 0.0057 3.1322 9.8933 2.0125 28.9975 1.1663 0.5826 -11.5290 International_Tables_Vol_IV_Table_2.2B
'O   ' 0.0106 0.0060 3.0485 13.2771 2.2868 5.7011 1.5463 0.3239 0.8670 32.9089 0.2508 International_Tables_Vol_IV_Table_2.2B

loop_
_geom_angle_atom_site_label_1
_geom_angle_site_symmetry_1
_geom_angle_atom_site_label_2
_geom_angle_site_symmetry_2
_geom_angle_atom_site_label_3
_geom_angle_site_symmetry_3
_geom_angle
_geom_angle_publ_flag
C20 . O1 . C3 . 118.2(6) yes
C5 . O2 . C4 . 105.1(4) yes
H7 . O6 . C27 . 101(5) no
C120 . O101 . C103 . 117.3(4) yes
C105 . O102 . C104 . 105.3(4) yes
C220 . O201 . C203 . 118.9(5) yes
C205 . O202 . C204 . 104.8(4) yes
C18 . N17 . C16 . 121.6(4) yes
C18 . N17 . C9 . 114.3(4) yes
C16 . N17 . C9 . 118.5(4) yes
H2 . N19 . H1 . 118(7) no
H2 . N19 . C18 . 124(5) no
H1 . N19 . C18 . 112(5) no
C118 . N117 . C116 . 120.4(5) yes
C118 . N117 . C109 . 117.2(5) yes
C116 . N117 . C109 . 117.9(4) yes
H4 . N119 . H3 . 98(8) no
H4 . N119 . C118 . 138(6) no
H3 . N119 . C118 . 124(6) no
C218 . N217 . C216 . 124.8(5) yes
C218 . N217 . C209 . 117.7(5) yes
C216 . N217 . C209 . 116.2(5) yes
H6 . N219 . H5 . 115(8) no
H6 . N219 . C218 . 116(6) no
H5 . N219 . C218 . 130(5) no
H11 . C1 . C11 . 119.688 no
H11 . C1 . C2 . 120.131 no
C11 . C1 . C2 . 120.2(6) yes
H21 . C2 . C3 . 118.786 no
H21 . C2 . C1 . 119.431 no
C3 . C2 . C1 . 121.8(6) yes
C4 . C3 . O1 . 121.1(6) yes
C4 . C3 . C2 . 117.7(5) yes
O1 . C3 . C2 . 120.6(6) yes
C12 . C4 . O2 . 112.1(5) yes
C12 . C4 . C3 . 120.6(5) yes
O2 . C4 . C3 . 127.3(5) yes
H51 . C5 . C13 . 109.046 no
H51 . C5 . C6 . 107.179 no
C13 . C5 . C6 . 113.0(4) yes
H51 . C5 . O2 . 113.562 no
C13 . C5 . O2 . 106.4(4) yes
C6 . C5 . O2 . 107.7(4) yes
C7 . C6 . O3 . 121.9(6) yes
C7 . C6 . C5 . 119.4(5) yes
O3 . C6 . C5 . 118.6(5) yes
H71 . C7 . C8 . 119.033 no
H71 . C7 . C6 . 117.455 no
C8 . C7 . C6 . 123.5(6) yes
H81 . C8 . C14 . 119.419 no
H81 . C8 . C7 . 119.096 no
C14 . C8 . C7 . 121.5(5) yes
H91 . C9 . C14 . 108.487 no
H91 . C9 . C10 . 104.601 no
C14 . C9 . C10 . 113.4(4) yes
H91 . C9 . N17 . 110.079 no
C14 . C9 . N17 . 108.3(4) yes
C10 . C9 . N17 . 111.8(4) yes
H102 . C10 . H101 . 109.467 no
H102 . C10 . C11 . 108.278 no
H101 . C10 . C11 . 108.095 no
H102 . C10 . C9 . 108.645 no
H101 . C10 . C9 . 108.238 no
C11 . C10 . C9 . 114.1(4) yes
C12 . C11 . C1 . 117.1(5) yes
C12 . C11 . C10 . 117.1(5) yes
C1 . C11 . C10 . 125.4(5) yes
C13 . C12 . C11 . 128.1(4) yes
C13 . C12 . C4 . 109.6(5) yes
C11 . C12 . C4 . 122.1(5) yes
C15 . C13 . C14 . 106.5(4) yes
C15 . C13 . C12 . 112.7(4) yes
C14 . C13 . C12 . 108.4(4) yes
C15 . C13 . C5 . 112.0(4) yes
C14 . C13 . C5 . 117.8(4) yes
C12 . C13 . C5 . 99.4(4) yes
H141 . C14 . C8 . 103.514 no
H141 . C14 . C9 . 110.299 no
C8 . C14 . C9 . 113.3(4) yes
H141 . C14 . C13 . 110.836 no
C8 . C14 . C13 . 112.3(4) yes
C9 . C14 . C13 . 106.7(4) yes
H152 . C15 . H151 . 109.467 no
H152 . C15 . C16 . 108.730 no
H151 . C15 . C16 . 109.306 no
H152 . C15 . C13 . 108.714 no
H151 . C15 . C13 . 108.746 no
C16 . C15 . C13 . 111.8(4) yes
H162 . C16 . H161 . 109.467 no
H162 . C16 . N17 . 108.660 no
H161 . C16 . N17 . 108.868 no
H162 . C16 . C15 . 108.530 no
H161 . C16 . C15 . 108.941 no
N17 . C16 . C15 . 112.3(4) yes
O5 . C18 . N17 . 123.1(5) yes
O5 . C18 . N19 . 119.1(5) yes
N17 . C18 . N19 . 117.8(5) yes
C21 . C20 . O4 . 125.0(8) yes
C21 . C20 . O1 . 113.1(7) yes
O4 . C20 . O1 . 121.9(8) yes
C26 . C21 . C22 . 119.0(10) yes
C26 . C21 . C20 . 125.5(8) yes
C22 . C21 . C20 . 115.2(8) yes
H221 . C22 . C23 . 121.969 no
H221 . C22 . C21 . 120.782 no
C23 . C22 . C21 . 117.2(11) yes
H231 . C23 . C24 . 120.195 no
H231 . C23 . C22 . 119.878 no
C24 . C23 . C22 . 119.8(11) yes
H241 . C24 . C25 . 119.513 no
H241 . C24 . C23 . 119.215 no
C25 . C24 . C23 . 121.3(11) yes
H251 . C25 . C26 . 119.574 no
H251 . C25 . C24 . 119.986 no
C26 . C25 . C24 . 120.1(12) yes
H261 . C26 . C21 . 118.188 no
H261 . C26 . C25 . 119.343 no
C21 . C26 . C25 . 122.3(11) yes
H272 . C27 . H271 . 109.466 no
H272 . C27 . C28 . 107.195 no
H271 . C27 . C28 . 108.454 no
H272 . C27 . O6 . 108.448 no
H271 . C27 . O6 . 107.197 no
C28 . C27 . O6 . 116.0(8) yes
H283 . C28 . H282 . 109.476 no
H283 . C28 . H281 . 109.476 no
H282 . C28 . H281 . 109.476 no
H283 . C28 . C27 . 109.643 no
H282 . C28 . C27 . 108.375 no
H281 . C28 . C27 . 110.375 no
H1011 . C101 . C111 . 119.821 no
H1011 . C101 . C102 . 120.138 no
C111 . C101 . C102 . 120.0(5) yes
H1021 . C102 . C103 . 118.816 no
H1021 . C102 . C101 . 119.283 no
C103 . C102 . C101 . 121.9(5) yes
C104 . C103 . C102 . 117.9(5) yes
C104 . C103 . O101 . 123.6(5) yes
C102 . C103 . O101 . 118.1(4) yes
C112 . C104 . C103 . 119.6(5) yes
C112 . C104 . O102 . 112.1(4) yes
C103 . C104 . O102 . 128.2(5) yes
H1051 . C105 . C113 . 108.873 no
H1051 . C105 . C106 . 107.544 no
C113 . C105 . C106 . 113.6(4) yes
H1051 . C105 . O102 . 114.708 no
C113 . C105 . O102 . 105.4(4) yes
C106 . C105 . O102 . 106.9(4) yes
C107 . C106 . O103 . 120.9(5) yes
C107 . C106 . C105 . 119.6(5) yes
O103 . C106 . C105 . 119.4(5) yes
H1071 . C107 . C108 . 118.436 no
H1071 . C107 . C106 . 118.630 no
C108 . C107 . C106 . 122.9(6) yes
H1081 . C108 . C114 . 118.388 no
H1081 . C108 . C107 . 119.168 no
C114 . C108 . C107 . 122.4(6) yes
H1091 . C109 . C114 . 107.067 no
H1091 . C109 . C110 . 105.167 no
C114 . C109 . C110 . 113.4(5) yes
H1091 . C109 . N117 . 111.398 no
C114 . C109 . N117 . 108.2(4) yes
C110 . C109 . N117 . 111.6(4) yes
H1102 . C110 . H1101 . 109.467 no
H1102 . C110 . C111 . 108.135 no
H1101 . C110 . C111 . 108.757 no
H1102 . C110 . C109 . 107.947 no
H1101 . C110 . C109 . 108.989 no
C111 . C110 . C109 . 113.5(5) yes
C112 . C111 . C101 . 115.7(5) yes
C112 . C111 . C110 . 118.2(5) yes
C101 . C111 . C110 . 125.8(5) yes
C113 . C112 . C104 . 108.9(4) yes
C113 . C112 . C111 . 126.6(4) yes
C104 . C112 . C111 . 124.5(5) yes
C115 . C113 . C114 . 107.6(4) yes
C115 . C113 . C112 . 109.8(4) yes
C114 . C113 . C112 . 110.0(4) yes
C115 . C113 . C105 . 112.3(4) yes
C114 . C113 . C105 . 117.6(4) yes
C112 . C113 . C105 . 99.2(4) yes
H1141 . C114 . C108 . 104.760 no
H1141 . C114 . C113 . 110.304 no
C108 . C114 . C113 . 111.9(4) yes
H1141 . C114 . C109 . 109.630 no
C108 . C114 . C109 . 113.2(5) yes
C113 . C114 . C109 . 107.1(4) yes
H1152 . C115 . H1151 . 109.467 no
H1152 . C115 . C116 . 109.386 no
H1151 . C115 . C116 . 108.728 no
H1152 . C115 . C113 . 109.083 no
H1151 . C115 . C113 . 108.609 no
C116 . C115 . C113 . 111.5(5) yes
H1162 . C116 . H1161 . 109.467 no
H1162 . C116 . N117 . 108.791 no
H1161 . C116 . N117 . 109.137 no
H1162 . C116 . C115 . 108.307 no
H1161 . C116 . C115 . 109.323 no
N117 . C116 . C115 . 111.8(5) yes
O105 . C118 . N119 . 121.1(5) yes
O105 . C118 . N117 . 120.3(5) yes
N119 . C118 . N117 . 118.5(5) yes
C121 . C120 . O104 . 125.8(5) yes
C121 . C120 . O101 . 111.3(5) yes
O104 . C120 . O101 . 122.9(5) yes
C126 . C121 . C122 . 120.9(5) yes
C126 . C121 . C120 . 122.1(5) yes
C122 . C121 . C120 . 116.9(5) yes
H1221 . C122 . C123 . 120.172 no
H1221 . C122 . C121 . 120.142 no
C123 . C122 . C121 . 119.7(6) yes
H1231 . C123 . C124 . 119.594 no
H1231 . C123 . C122 . 119.995 no
C124 . C123 . C122 . 120.4(6) yes
H1241 . C124 . C125 . 119.408 no
H1241 . C124 . C123 . 120.382 no
C125 . C124 . C123 . 120.2(6) yes
H1251 . C125 . C126 . 119.970 no
H1251 . C125 . C124 . 119.535 no
C126 . C125 . C124 . 120.5(6) yes
H1261 . C126 . C121 . 121.146 no
H1261 . C126 . C125 . 120.595 no
C121 . C126 . C125 . 118.3(5) yes
H2011 . C201 . C211 . 119.594 no
H2011 . C201 . C202 . 120.252 no
C211 . C201 . C202 . 120.2(6) yes
H2021 . C202 . C203 . 118.906 no
H2021 . C202 . C201 . 119.440 no
C203 . C202 . C201 . 121.7(6) yes
C204 . C203 . O201 . 125.6(5) yes
C204 . C203 . C202 . 118.0(6) yes
O201 . C203 . C202 . 116.4(5) yes
C212 . C204 . O202 . 112.6(5) yes
C212 . C204 . C203 . 118.9(5) yes
O202 . C204 . C203 . 128.3(5) yes
H2051 . C205 . C213 . 108.842 no
H2051 . C205 . C206 . 107.409 no
C213 . C205 . C206 . 113.9(5) yes
H2051 . C205 . O202 . 116.152 no
C213 . C205 . O202 . 105.0(5) yes
C206 . C205 . O202 . 105.8(5) yes
C207 . C206 . O203 . 121.6(6) yes
C207 . C206 . C205 . 118.0(5) yes
O203 . C206 . C205 . 120.4(6) yes
H2071 . C207 . C208 . 118.623 no
H2071 . C207 . C206 . 117.502 no
C208 . C207 . C206 . 123.9(6) yes
H2081 . C208 . C214 . 118.896 no
H2081 . C208 . C207 . 119.080 no
C214 . C208 . C207 . 122.0(6) yes
H2091 . C209 . C214 . 109.462 no
H2091 . C209 . C210 . 104.504 no
C214 . C209 . C210 . 112.7(5) yes
H2091 . C209 . N217 . 109.648 no
C214 . C209 . N217 . 108.4(5) yes
C210 . C209 . N217 . 112.1(5) yes
H2102 . C210 . H2101 . 109.467 no
H2102 . C210 . C211 . 108.131 no
H2101 . C210 . C211 . 107.955 no
H2102 . C210 . C209 . 108.280 no
H2101 . C210 . C209 . 108.764 no
C211 . C210 . C209 . 114.2(5) yes
C212 . C211 . C201 . 116.0(5) yes
C212 . C211 . C210 . 119.1(5) yes
C201 . C211 . C210 . 124.8(5) yes
C213 . C212 . C211 . 126.3(5) yes
C213 . C212 . C204 . 108.4(5) yes
C211 . C212 . C204 . 125.0(5) yes
C215 . C213 . C214 . 109.3(5) yes
C215 . C213 . C212 . 109.9(5) yes
C214 . C213 . C212 . 108.0(5) yes
C215 . C213 . C205 . 113.5(5) yes
C214 . C213 . C205 . 116.7(5) yes
C212 . C213 . C205 . 98.8(5) yes
H2141 . C214 . C208 . 105.690 no
H2141 . C214 . C209 . 110.489 no
C208 . C214 . C209 . 112.6(5) yes
H2141 . C214 . C213 . 110.744 no
C208 . C214 . C213 . 110.5(5) yes
C209 . C214 . C213 . 106.9(5) yes
H2152 . C215 . H2151 . 109.467 no
H2152 . C215 . C216 . 108.983 no
H2151 . C215 . C216 . 108.920 no
H2152 . C215 . C213 . 108.960 no
H2151 . C215 . C213 . 108.585 no
C216 . C215 . C213 . 111.9(5) yes
H2162 . C216 . H2161 . 109.467 no
H2162 . C216 . N217 . 109.188 no
H2161 . C216 . N217 . 108.546 no
H2162 . C216 . C215 . 109.498 no
H2161 . C216 . C215 . 109.153 no
N217 . C216 . C215 . 111.0(5) yes
O205 . C218 . N219 . 121.1(6) yes
O205 . C218 . N217 . 121.2(5) yes
N219 . C218 . N217 . 117.8(6) yes
C221 . C220 . O204 . 125.2(6) yes
C221 . C220 . O201 . 110.7(5) yes
O204 . C220 . O201 . 124.1(6) yes
C226 . C221 . C222 . 120.2(6) yes
C226 . C221 . C220 . 118.3(6) yes
C222 . C221 . C220 . 121.5(6) yes
H2221 . C222 . C223 . 120.528 no
H2221 . C222 . C221 . 119.820 no
C223 . C222 . C221 . 119.6(7) yes
H2231 . C223 . C224 . 119.754 no
H2231 . C223 . C222 . 119.889 no
C224 . C223 . C222 . 120.3(7) yes
H2241 . C224 . C225 . 120.055 no
H2241 . C224 . C223 . 120.017 no
C225 . C224 . C223 . 119.9(8) yes
H2251 . C225 . C226 . 120.864 no
H2251 . C225 . C224 . 119.997 no
C226 . C225 . C224 . 119.1(8) yes
H2261 . C226 . C221 . 119.366 no
H2261 . C226 . C225 . 119.934 no
C221 . C226 . C225 . 120.7(6) yes

loop_
_geom_bond_atom_site_label_1
_geom_bond_site_symmetry_1
_geom_bond_atom_site_label_2
_geom_bond_site_symmetry_2
_geom_bond_distance
_geom_bond_publ_flag
O1 . C20 . 1.312(9) yes
O1 . C3 . 1.386(8) yes
O2 . C5 . 1.473(7) yes
O2 . C4 . 1.381(7) yes
O3 . C6 . 1.223(7) yes
O4 . C20 . 1.218(10) yes
O5 . C18 . 1.235(7) yes
O6 . H7 . 0.85(9) no
O6 . C27 . 1.443(11) yes
O101 . C120 . 1.367(7) yes
O101 . C103 . 1.397(6) yes
O102 . C105 . 1.472(6) yes
O102 . C104 . 1.385(6) yes
O103 . C106 . 1.222(7) yes
O104 . C120 . 1.197(7) yes
O105 . C118 . 1.262(7) yes
O201 . C220 . 1.361(8) yes
O201 . C203 . 1.395(7) yes
O202 . C205 . 1.474(7) yes
O202 . C204 . 1.371(7) yes
O203 . C206 . 1.214(8) yes
O204 . C220 . 1.187(7) yes
O205 . C218 . 1.227(7) yes
N17 . C18 . 1.362(7) yes
N17 . C16 . 1.458(7) yes
N17 . C9 . 1.489(7) yes
N19 . H2 . 0.88(8) no
N19 . H1 . 0.90(8) no
N19 . C18 . 1.376(8) yes
N117 . C118 . 1.369(7) yes
N117 . C116 . 1.477(7) yes
N117 . C109 . 1.480(7) yes
N119 . H4 . 0.81(8) no
N119 . H3 . 0.76(9) no
N119 . C118 . 1.322(8) yes
N217 . C218 . 1.377(8) yes
N217 . C216 . 1.460(8) yes
N217 . C209 . 1.477(8) yes
N219 . H6 . 0.81(9) no
N219 . H5 . 0.91(8) no
N219 . C218 . 1.356(8) yes
C1 . H11 . 1.000 no
C1 . C11 . 1.408(8) yes
C1 . C2 . 1.383(8) yes
C2 . H21 . 1.000 no
C2 . C3 . 1.388(9) yes
C3 . C4 . 1.386(9) yes
C4 . C12 . 1.379(8) yes
C5 . H51 . 1.000 no
C5 . C13 . 1.530(7) yes
C5 . C6 . 1.541(8) yes
C6 . C7 . 1.447(8) yes
C7 . H71 . 1.000 no
C7 . C8 . 1.333(8) yes
C8 . H81 . 1.000 no
C8 . C14 . 1.494(8) yes
C9 . H91 . 1.000 no
C9 . C14 . 1.557(7) yes
C9 . C10 . 1.524(8) yes
C10 . H102 . 1.000 no
C10 . H101 . 1.000 no
C10 . C11 . 1.509(8) yes
C11 . C12 . 1.379(8) yes
C12 . C13 . 1.494(7) yes
C13 . C15 . 1.538(7) yes
C13 . C14 . 1.531(8) yes
C14 . H141 . 1.000 no
C15 . H152 . 1.000 no
C15 . H151 . 1.000 no
C15 . C16 . 1.525(8) yes
C16 . H162 . 1.000 no
C16 . H161 . 1.000 no
C20 . C21 . 1.508(11) yes
C21 . C26 . 1.298(13) yes
C21 . C22 . 1.360(14) yes
C22 . H221 . 1.000 no
C22 . C23 . 1.479(16) yes
C23 . H231 . 1.000 no
C23 . C24 . 1.277(13) yes
C24 . H241 . 1.000 no
C24 . C25 . 1.313(14) yes
C25 . H251 . 1.000 no
C25 . C26 . 1.384(16) yes
C26 . H261 . 1.000 no
C27 . H272 . 1.000 no
C27 . H271 . 1.000 no
C27 . C28 . 1.451(13) yes
C28 . H283 . 1.000 no
C28 . H282 . 1.000 no
C28 . H281 . 1.000 no
C101 . H1011 . 1.000 no
C101 . C111 . 1.409(8) yes
C101 . C102 . 1.397(8) yes
C102 . H1021 . 1.000 no
C102 . C103 . 1.396(8) yes
C103 . C104 . 1.373(8) yes
C104 . C112 . 1.378(7) yes
C105 . H1051 . 1.000 no
C105 . C113 . 1.538(8) yes
C105 . C106 . 1.516(8) yes
C106 . C107 . 1.451(8) yes
C107 . H1071 . 1.000 no
C107 . C108 . 1.349(9) yes
C108 . H1081 . 1.000 no
C108 . C114 . 1.492(8) yes
C109 . H1091 . 1.000 no
C109 . C114 . 1.551(8) yes
C109 . C110 . 1.535(8) yes
C110 . H1102 . 1.000 no
C110 . H1101 . 1.000 no
C110 . C111 . 1.512(7) yes
C111 . C112 . 1.380(7) yes
C112 . C113 . 1.502(7) yes
C113 . C115 . 1.548(8) yes
C113 . C114 . 1.514(7) yes
C114 . H1141 . 1.000 no
C115 . H1152 . 1.000 no
C115 . H1151 . 1.000 no
C115 . C116 . 1.511(8) yes
C116 . H1162 . 1.000 no
C116 . H1161 . 1.000 no
C120 . C121 . 1.494(8) yes
C121 . C126 . 1.401(8) yes
C121 . C122 . 1.388(8) yes
C122 . H1221 . 1.000 no
C122 . C123 . 1.378(9) yes
C123 . H1231 . 1.000 no
C123 . C124 . 1.388(9) yes
C124 . H1241 . 1.000 no
C124 . C125 . 1.380(9) yes
C125 . H1251 . 1.000 no
C125 . C126 . 1.404(8) yes
C126 . H1261 . 1.000 no
C201 . H2011 . 1.000 no
C201 . C211 . 1.396(9) yes
C201 . C202 . 1.400(9) yes
C202 . H2021 . 1.000 no
C202 . C203 . 1.399(9) yes
C203 . C204 . 1.380(8) yes
C204 . C212 . 1.377(8) yes
C205 . H2051 . 1.000 no
C205 . C213 . 1.537(9) yes
C205 . C206 . 1.527(9) yes
C206 . C207 . 1.459(9) yes
C207 . H2071 . 1.000 no
C207 . C208 . 1.335(9) yes
C208 . H2081 . 1.000 no
C208 . C214 . 1.497(9) yes
C209 . H2091 . 1.000 no
C209 . C214 . 1.545(9) yes
C209 . C210 . 1.554(9) yes
C210 . H2102 . 1.000 no
C210 . H2101 . 1.000 no
C210 . C211 . 1.511(9) yes
C211 . C212 . 1.375(8) yes
C212 . C213 . 1.508(8) yes
C213 . C215 . 1.536(8) yes
C213 . C214 . 1.540(8) yes
C214 . H2141 . 1.000 no
C215 . H2152 . 1.000 no
C215 . H2151 . 1.000 no
C215 . C216 . 1.520(8) yes
C216 . H2162 . 1.000 no
C216 . H2161 . 1.000 no
C220 . C221 . 1.506(9) yes
C221 . C226 . 1.371(9) yes
C221 . C222 . 1.369(9) yes
C222 . H2221 . 1.000 no
C222 . C223 . 1.383(10) yes
C223 . H2231 . 1.000 no
C223 . C224 . 1.398(11) yes
C224 . H2241 . 1.000 no
C224 . C225 . 1.362(11) yes
C225 . H2251 . 1.000 no
C225 . C226 . 1.405(11) yes
C226 . H2261 . 1.000 no
